data_7224683
loop_
_publ_author_name
'Zhiguo Xia'
'Shihai Miao'
'Maxim S. Molokeev'
'Mingyue Chen'
'Quanlin Liu'

_publ_section_title
;
 Structure and luminescence properties of Eu2+ doped LuxSr2-xSiNxO4-x
 phosphors evolved from chemical unit cosubstitution
;
_journal_issue 0
_journal_name_full 'Journal of Materials Chemistry C'
_journal_page_first 1336
_journal_page_last 1344
_journal_paper_doi 10.1039/C5TC04222D
_journal_volume 4
_journal_year 2016
_chemical_formula_moiety 'Eu0.12 Lu0.02 O16 Si4, 3.93(Sr2)'
_chemical_formula_sum 'Eu0.12 Lu0.02 O16 Si4 Sr7.86'
_chemical_formula_weight 1078.77
_space_group_IT_number 62
_symmetry_cell_setting orthorhombic
_symmetry_space_group_name_Hall '-P 2ac 2n'
_symmetry_space_group_name_H-M 'P n m a'
_cell_angle_alpha 90
_cell_angle_beta 90
_cell_angle_gamma 90
_cell_formula_units_Z 1
_cell_length_a 7.073702(73)
_cell_length_b 5.667776(61)
_cell_length_c 9.73626(10)
_cell_measurement_temperature 300
_cell_volume 390.348(7)
_diffrn_ambient_temperature 300
_diffrn_measurement_device_type
;
D8 ADVANCE Bruker
;
_diffrn_radiation_monochromator none
_diffrn_radiation_probe x-ray
_diffrn_radiation_type
;
 Cu K\a~1~~2~
;
_exptl_absorpt_coefficient_mu 41.126
_exptl_crystal_density_diffrn 4.588072
_pd_char_colour
;
colourless
;
_pd_meas_2theta_range_inc 0.02
_pd_meas_2theta_range_max 120
_pd_meas_2theta_range_min 5
_pd_meas_scan_method step
_pd_proc_ls_pref_orient_corr
;
Anisotropic model of PO. Spherical harmonics 4 ordrer.
 Jarvinen (1993). Application of symmetrized harmonics expansion to correction
of the preferred orientation effect. - J. Appl. Cryst. 26 p525-531.
;
_pd_proc_ls_profile_function PearsonVII
_pd_proc_ls_prof_R_factor 5.315
_pd_proc_ls_prof_wR_expected 4.440
_pd_proc_ls_prof_wR_factor 7.143
_pd_proc_number_of_points 5750
_pd_spec_mount_mode reflection
_refine_ls_goodness_of_fit_all 1.609
_refine_ls_R_I_factor 2.09
_refine_ls_shift/su_max 0.01000
_cod_data_source_file Sr1p965Lu0p005Eu0p03SiO3p995N0p005.cif
_cod_data_source_block a
_cod_original_cell_volume 390.3479(71)
_cod_original_sg_symbol_Hall
;
-P 2ac 2n
;
_cod_original_sg_symbol_H-M Pnma
_cod_original_formula_sum
;
Eu0.12 Lu0.02 O16 Si4 Sr7.86
;
_cod_database_code 7224683
_cod_database_fobs_code 7224683

loop_
_symmetry_equiv_pos_as_xyz
'x, y, z'
'-x, -y, -z'
'-x, y+1/2, -z'
'-x+1/2, -y, z+1/2'
'-x+1/2, y+1/2, z+1/2'
'x, -y+1/2, z'
'x+1/2, -y+1/2, -z+1/2'
'x+1/2, y, -z+1/2'

loop_
_atom_site_label
_atom_site_type_symbol
_atom_site_fract_x
_atom_site_fract_y
_atom_site_fract_z
_atom_site_occupancy
_atom_site_B_iso_or_equiv
Sr1 Sr 0.34026(22) 0.2683(13) 0.57944(19) 0.49125 1.18(15)
Eu1 Eu 0.34026(22) 0.2683(13) 0.57944(19) 0.0075 1.18(15)
Lu1 Lu 0.34026(22) 0.2683(13) 0.57944(19) 0.00125 1.18(15)
Sr2 Sr 0.99929(21) 0.2295(11) 0.30229(15) 0.49125 0.84(15)
Eu2 Eu 0.99929(21) 0.2295(11) 0.30229(15) 0.0075 0.84(15)
Lu2 Eu 0.99929(21) 0.2295(11) 0.30229(15) 0.00125 0.84(15)
Si Si 0.77745(57) 0.25 0.58279(70) 1 1.21(17)
O1 O 1.0048(13) 0.3025(24) 0.5691(10) 0.5 1.50(23)
O2 O 0.7361(25) 0.0236(34) 0.6771(21) 0.5 1.50(23)
O3 O 0.6702(18) 0.2067(28) 0.4299(12) 0.5 1.50(23)
O4 O 0.6853(29) 0.4928(34) 0.6470(18) 0.5 1.50(23)

loop_
_diffrn_radiation_wavelength
_diffrn_radiation_wavelength_wt
1.5406 1.0000
1.5443 0.5000

loop_
_geom_angle_atom_site_label_1
_geom_angle_atom_site_label_2
_geom_angle_atom_site_label_3
_geom_angle
_geom_angle_site_symmetry_1
_geom_angle_site_symmetry_3
O1 Sr1 O2 74.98(58) 1_455 3_656
O1 Sr1 O2 74.61(59) 1_455 7_456
O1 Sr1 O2 79.45(52) 1_455 8_456
O1 Sr1 O3 145.7(15) 1_455 1_555
O1 Sr1 O3 93.01(46) 1_455 2_656
O1 Sr1 O3 83.84(47) 1_455 2_666
O1 Sr1 O3 83.55(50) 1_455 3_656
O1 Sr1 O3 144.8(14) 1_455 6_555
O1 Sr1 O4 146.3(21) 1_455 1_555
O1 Sr1 O4 81.6(57) 1_455 2_666
O1 Sr1 O4 86.91(53) 1_455 3_646
O1 Sr1 O4 151.7(26) 1_455 6_555
O1 Sr1 O2 82.26(48) 6_455 3_656
O1 Sr1 O2 80.99(50) 6_455 7_456
O1 Sr1 O2 72.44(63) 6_455 8_456
O1 Sr1 O3 141.8(13) 6_455 1_555
O1 Sr1 O3 78.76(53) 6_455 2_656
O1 Sr1 O3 98.09(47) 6_455 2_666
O1 Sr1 O3 97.79(49) 6_455 3_656
O1 Sr1 O3 145.2(14) 6_455 6_555
O1 Sr1 O4 89.01(53) 6_455 2_666
O1 Sr1 O4 78.8(59) 6_455 3_646
O1 Sr1 O4 138.3(16) 6_455 6_555
O2 Sr1 O2 118.2(11) 3_656 7_456
O2 Sr1 O3 76.72(57) 3_656 1_555
O2 Sr1 O3 117.29(96) 3_656 2_656
O2 Sr1 O3 58.5(11) 3_656 2_666
O2 Sr1 O3 58.1(11) 3_656 3_656
O2 Sr1 O3 71.39(67) 3_656 6_555
O2 Sr1 O4 97.75(58) 3_656 1_555
O2 Sr1 O4 65.12(95) 3_656 3_646
O2 Sr1 O4 126.4(14) 3_656 6_555
O2 Sr1 O2 54.6(14) 7_456 8_456
O2 Sr1 O3 137.1(16) 7_456 1_555
O2 Sr1 O3 116.78(95) 7_456 2_656
O2 Sr1 O3 65.85(89) 7_456 2_666
O2 Sr1 O3 66.2(91) 7_456 3_656
O2 Sr1 O3 131.4(14) 7_456 6_555
O2 Sr1 O4 80.66(62) 7_456 1_555
O2 Sr1 O4 119.4(11) 7_456 2_666
O2 Sr1 O4 104.27(68) 7_456 6_555
O2 Sr1 O3 126.5(12) 8_456 1_555
O2 Sr1 O3 62.2(10) 8_456 2_656
O2 Sr1 O3 120.4(11) 8_456 2_666
O2 Sr1 O3 120.7(11) 8_456 3_656
O2 Sr1 O3 133.3(14) 8_456 6_555
O2 Sr1 O4 104.42(69) 8_456 1_555
O2 Sr1 O4 112.35(90) 8_456 3_646
O2 Sr1 O4 77.43(66) 8_456 6_555
O3 Sr1 O3 83.08(48) 1_555 2_656
O3 Sr1 O3 97.51(46) 1_555 2_666
O3 Sr1 O3 97.56(49) 1_555 3_656
O3 Sr1 O4 56.8(11) 1_555 1_555
O3 Sr1 O4 71.22(70) 1_555 2_666
O3 Sr1 O4 63.64(86) 1_555 3_646
O3 Sr1 O4 49.7(13) 1_555 6_555
O3 Sr1 O3 93.26(45) 2_656 6_555
O3 Sr1 O4 118.7(10) 2_656 1_555
O3 Sr1 O4 119.4(10) 2_656 2_666
O3 Sr1 O4 52.7(13) 2_656 3_646
O3 Sr1 O4 61.7(10) 2_656 6_555
O3 Sr1 O3 87.34(44) 2_666 6_555
O3 Sr1 O4 65.12(91) 2_666 1_555
O3 Sr1 O4 56.7(12) 2_666 2_666
O3 Sr1 O4 123.3(11) 2_666 3_646
O3 Sr1 O4 122.2(11) 2_666 6_555
O3 Sr1 O3 87.39(47) 3_656 6_555
O3 Sr1 O4 65.48(92) 3_656 1_555
O3 Sr1 O4 56.3(12) 3_656 2_666
O3 Sr1 O4 123.1(11) 3_656 3_646
O3 Sr1 O4 122.5(11) 3_656 6_555
O3 Sr1 O4 50.9(13) 6_555 1_555
O3 Sr1 O4 65.35(82) 6_555 2_666
O3 Sr1 O4 69.87(72) 6_555 3_646
O3 Sr1 O4 55.9(11) 6_555 6_555
O4 Sr1 O4 91.32(60) 1_555 2_666
O4 Sr1 O4 120.4(11) 1_555 3_646
O4 Sr1 O4 57.1(13) 1_555 6_555
O4 Sr1 O4 66.69(89) 2_666 3_646
O4 Sr1 O4 120.8(12) 2_666 6_555
O4 Sr1 O4 86.97(58) 3_646 6_555
O1 Eu1 O2 74.98(58) 1_455 3_656
O1 Eu1 O2 74.61(59) 1_455 7_456
O1 Eu1 O2 79.45(52) 1_455 8_456
O1 Eu1 O3 145.7(15) 1_455 1_555
O1 Eu1 O3 93.01(46) 1_455 2_656
O1 Eu1 O3 83.84(47) 1_455 2_666
O1 Eu1 O3 83.55(50) 1_455 3_656
O1 Eu1 O3 144.8(14) 1_455 6_555
O1 Eu1 O4 146.3(21) 1_455 1_555
O1 Eu1 O4 81.6(57) 1_455 2_666
O1 Eu1 O4 86.91(53) 1_455 3_646
O1 Eu1 O4 151.7(26) 1_455 6_555
O1 Eu1 O2 82.26(48) 6_455 3_656
O1 Eu1 O2 80.99(50) 6_455 7_456
O1 Eu1 O2 72.44(63) 6_455 8_456
O1 Eu1 O3 141.8(13) 6_455 1_555
O1 Eu1 O3 78.76(53) 6_455 2_656
O1 Eu1 O3 98.09(47) 6_455 2_666
O1 Eu1 O3 97.79(49) 6_455 3_656
O1 Eu1 O3 145.2(14) 6_455 6_555
O1 Eu1 O4 89.01(53) 6_455 2_666
O1 Eu1 O4 78.8(59) 6_455 3_646
O1 Eu1 O4 138.3(16) 6_455 6_555
O2 Eu1 O2 118.2(11) 3_656 7_456
O2 Eu1 O3 76.72(57) 3_656 1_555
O2 Eu1 O3 117.29(96) 3_656 2_656
O2 Eu1 O3 58.5(11) 3_656 2_666
O2 Eu1 O3 58.1(11) 3_656 3_656
O2 Eu1 O3 71.39(67) 3_656 6_555
O2 Eu1 O4 97.75(58) 3_656 1_555
O2 Eu1 O4 65.12(95) 3_656 3_646
O2 Eu1 O4 126.4(14) 3_656 6_555
O2 Eu1 O2 54.6(14) 7_456 8_456
O2 Eu1 O3 137.1(16) 7_456 1_555
O2 Eu1 O3 116.78(95) 7_456 2_656
O2 Eu1 O3 65.85(89) 7_456 2_666
O2 Eu1 O3 66.2(91) 7_456 3_656
O2 Eu1 O3 131.4(14) 7_456 6_555
O2 Eu1 O4 80.66(62) 7_456 1_555
O2 Eu1 O4 119.4(11) 7_456 2_666
O2 Eu1 O4 104.27(68) 7_456 6_555
O2 Eu1 O3 126.5(12) 8_456 1_555
O2 Eu1 O3 62.2(10) 8_456 2_656
O2 Eu1 O3 120.4(11) 8_456 2_666
O2 Eu1 O3 120.7(11) 8_456 3_656
O2 Eu1 O3 133.3(14) 8_456 6_555
O2 Eu1 O4 104.42(69) 8_456 1_555
O2 Eu1 O4 112.35(90) 8_456 3_646
O2 Eu1 O4 77.43(66) 8_456 6_555
O3 Eu1 O3 83.08(48) 1_555 2_656
O3 Eu1 O3 97.51(46) 1_555 2_666
O3 Eu1 O3 97.56(49) 1_555 3_656
O3 Eu1 O4 56.8(11) 1_555 1_555
O3 Eu1 O4 71.22(70) 1_555 2_666
O3 Eu1 O4 63.64(86) 1_555 3_646
O3 Eu1 O4 49.7(13) 1_555 6_555
O3 Eu1 O3 93.26(45) 2_656 6_555
O3 Eu1 O4 118.7(10) 2_656 1_555
O3 Eu1 O4 119.4(10) 2_656 2_666
O3 Eu1 O4 52.7(13) 2_656 3_646
O3 Eu1 O4 61.7(10) 2_656 6_555
O3 Eu1 O3 87.34(44) 2_666 6_555
O3 Eu1 O4 65.12(91) 2_666 1_555
O3 Eu1 O4 56.7(12) 2_666 2_666
O3 Eu1 O4 123.3(11) 2_666 3_646
O3 Eu1 O4 122.2(11) 2_666 6_555
O3 Eu1 O3 87.39(47) 3_656 6_555
O3 Eu1 O4 65.48(92) 3_656 1_555
O3 Eu1 O4 56.3(12) 3_656 2_666
O3 Eu1 O4 123.1(11) 3_656 3_646
O3 Eu1 O4 122.5(11) 3_656 6_555
O3 Eu1 O4 50.9(13) 6_555 1_555
O3 Eu1 O4 65.35(82) 6_555 2_666
O3 Eu1 O4 69.87(72) 6_555 3_646
O3 Eu1 O4 55.9(11) 6_555 6_555
O4 Eu1 O4 91.32(60) 1_555 2_666
O4 Eu1 O4 120.4(11) 1_555 3_646
O4 Eu1 O4 57.1(13) 1_555 6_555
O4 Eu1 O4 66.69(89) 2_666 3_646
O4 Eu1 O4 120.8(12) 2_666 6_555
O4 Eu1 O4 86.97(58) 3_646 6_555
O1 Lu1 O2 74.98(58) 1_455 3_656
O1 Lu1 O2 74.61(59) 1_455 7_456
O1 Lu1 O2 79.45(52) 1_455 8_456
O1 Lu1 O3 145.7(15) 1_455 1_555
O1 Lu1 O3 93.01(46) 1_455 2_656
O1 Lu1 O3 83.84(47) 1_455 2_666
O1 Lu1 O3 83.55(50) 1_455 3_656
O1 Lu1 O3 144.8(14) 1_455 6_555
O1 Lu1 O4 146.3(21) 1_455 1_555
O1 Lu1 O4 81.6(57) 1_455 2_666
O1 Lu1 O4 86.91(53) 1_455 3_646
O1 Lu1 O4 151.7(26) 1_455 6_555
O1 Lu1 O2 82.26(48) 6_455 3_656
O1 Lu1 O2 80.99(50) 6_455 7_456
O1 Lu1 O2 72.44(63) 6_455 8_456
O1 Lu1 O3 141.8(13) 6_455 1_555
O1 Lu1 O3 78.76(53) 6_455 2_656
O1 Lu1 O3 98.09(47) 6_455 2_666
O1 Lu1 O3 97.79(49) 6_455 3_656
O1 Lu1 O3 145.2(14) 6_455 6_555
O1 Lu1 O4 89.01(53) 6_455 2_666
O1 Lu1 O4 78.8(59) 6_455 3_646
O1 Lu1 O4 138.3(16) 6_455 6_555
O2 Lu1 O2 118.2(11) 3_656 7_456
O2 Lu1 O3 76.72(57) 3_656 1_555
O2 Lu1 O3 117.29(96) 3_656 2_656
O2 Lu1 O3 58.5(11) 3_656 2_666
O2 Lu1 O3 58.1(11) 3_656 3_656
O2 Lu1 O3 71.39(67) 3_656 6_555
O2 Lu1 O4 97.75(58) 3_656 1_555
O2 Lu1 O4 65.12(95) 3_656 3_646
O2 Lu1 O4 126.4(14) 3_656 6_555
O2 Lu1 O2 54.6(14) 7_456 8_456
O2 Lu1 O3 137.1(16) 7_456 1_555
O2 Lu1 O3 116.78(95) 7_456 2_656
O2 Lu1 O3 65.85(89) 7_456 2_666
O2 Lu1 O3 66.2(91) 7_456 3_656
O2 Lu1 O3 131.4(14) 7_456 6_555
O2 Lu1 O4 80.66(62) 7_456 1_555
O2 Lu1 O4 119.4(11) 7_456 2_666
O2 Lu1 O4 104.27(68) 7_456 6_555
O2 Lu1 O3 126.5(12) 8_456 1_555
O2 Lu1 O3 62.2(10) 8_456 2_656
O2 Lu1 O3 120.4(11) 8_456 2_666
O2 Lu1 O3 120.7(11) 8_456 3_656
O2 Lu1 O3 133.3(14) 8_456 6_555
O2 Lu1 O4 104.42(69) 8_456 1_555
O2 Lu1 O4 112.35(90) 8_456 3_646
O2 Lu1 O4 77.43(66) 8_456 6_555
O3 Lu1 O3 83.08(48) 1_555 2_656
O3 Lu1 O3 97.51(46) 1_555 2_666
O3 Lu1 O3 97.56(49) 1_555 3_656
O3 Lu1 O4 56.8(11) 1_555 1_555
O3 Lu1 O4 71.22(70) 1_555 2_666
O3 Lu1 O4 63.64(86) 1_555 3_646
O3 Lu1 O4 49.7(13) 1_555 6_555
O3 Lu1 O3 93.26(45) 2_656 6_555
O3 Lu1 O4 118.7(10) 2_656 1_555
O3 Lu1 O4 119.4(10) 2_656 2_666
O3 Lu1 O4 52.7(13) 2_656 3_646
O3 Lu1 O4 61.7(10) 2_656 6_555
O3 Lu1 O3 87.34(44) 2_666 6_555
O3 Lu1 O4 65.12(91) 2_666 1_555
O3 Lu1 O4 56.7(12) 2_666 2_666
O3 Lu1 O4 123.3(11) 2_666 3_646
O3 Lu1 O4 122.2(11) 2_666 6_555
O3 Lu1 O3 87.39(47) 3_656 6_555
O3 Lu1 O4 65.48(92) 3_656 1_555
O3 Lu1 O4 56.3(12) 3_656 2_666
O3 Lu1 O4 123.1(11) 3_656 3_646
O3 Lu1 O4 122.5(11) 3_656 6_555
O3 Lu1 O4 50.9(13) 6_555 1_555
O3 Lu1 O4 65.35(82) 6_555 2_666
O3 Lu1 O4 69.87(72) 6_555 3_646
O3 Lu1 O4 55.9(11) 6_555 6_555
O4 Lu1 O4 91.32(60) 1_555 2_666
O4 Lu1 O4 120.4(11) 1_555 3_646
O4 Lu1 O4 57.1(13) 1_555 6_555
O4 Lu1 O4 66.69(89) 2_666 3_646
O4 Lu1 O4 120.8(12) 2_666 6_555
O4 Lu1 O4 86.97(58) 3_646 6_555
O1 Sr2 O1 55.8(81) 1_555 2_766
O1 Sr2 O1 71.71(50) 1_555 3_746
O1 Sr2 O2 89.99(55) 1_555 2_756
O1 Sr2 O2 78.81(60) 1_555 3_756
O1 Sr2 O2 125.3(11) 1_555 4_654
O1 Sr2 O2 111.36(74) 1_555 5_654
O1 Sr2 O3 63.66(59) 1_555 1_555
O1 Sr2 O3 62.03(62) 1_555 6_555
O1 Sr2 O3 146.4(15) 1_555 7_555
O1 Sr2 O3 150.5(17) 1_555 8_555
O1 Sr2 O4 73.93(60) 1_555 2_766
O1 Sr2 O4 83.29(48) 1_555 3_746
O1 Sr2 O4 119.82(91) 1_555 4_664
O1 Sr2 O4 135.7(15) 1_555 5_644
O1 Sr2 O1 127.36(99) 2_766 3_746
O1 Sr2 O1 68.74(55) 2_766 6_555
O1 Sr2 O2 121.3(10) 2_766 2_756
O1 Sr2 O2 51.2(13) 2_766 3_756
O1 Sr2 O2 135.8(16) 2_766 4_654
O1 Sr2 O2 67.77(79) 2_766 5_654
O1 Sr2 O3 80.49(44) 2_766 1_555
O1 Sr2 O3 70.8(57) 2_766 6_555
O1 Sr2 O3 104.54(51) 2_766 7_555
O1 Sr2 O3 115.22(67) 2_766 8_555
O1 Sr2 O4 54.5(12) 2_766 2_766
O1 Sr2 O4 112.74(78) 2_766 3_746
O1 Sr2 O4 71.89(71) 2_766 4_664
O1 Sr2 O4 140.1(18) 2_766 5_644
O1 Sr2 O1 58.67(74) 3_746 6_555
O1 Sr2 O2 55.3(12) 3_746 2_756
O1 Sr2 O2 124.1(11) 3_746 3_756
O1 Sr2 O2 73.08(70) 3_746 4_654
O1 Sr2 O2 139.7(18) 3_746 5_654
O1 Sr2 O3 74.5(52) 3_746 1_555
O1 Sr2 O3 84.08(41) 3_746 6_555
O1 Sr2 O3 122.02(82) 3_746 7_555
O1 Sr2 O3 111.41(61) 3_746 8_555
O1 Sr2 O4 115.6(84) 3_746 2_766
O1 Sr2 O4 58.2(11) 3_746 3_746
O1 Sr2 O4 144.8(21) 3_746 4_664
O1 Sr2 O4 77.75(63) 3_746 5_644
O1 Sr2 O2 82.03(59) 6_555 2_756
O1 Sr2 O2 87.45(54) 6_555 3_756
O1 Sr2 O2 117.1(87) 6_555 4_654
O1 Sr2 O2 120.76(95) 6_555 5_654
O1 Sr2 O3 62.66(60) 6_555 1_555
O1 Sr2 O3 63.72(59) 6_555 6_555
O1 Sr2 O3 150.9(18) 6_555 7_555
O1 Sr2 O3 150.2(17) 6_555 8_555
O1 Sr2 O4 81.37(49) 6_555 2_766
O1 Sr2 O4 76.48(56) 6_555 3_746
O1 Sr2 O4 130.1(12) 6_555 4_664
O1 Sr2 O4 126.6(11) 6_555 5_644
O2 Sr2 O2 78.83(69) 2_756 3_756
O2 Sr2 O2 102.66(74) 2_756 4_654
O2 Sr2 O3 128.9(13) 2_756 1_555
O2 Sr2 O3 137.2(16) 2_756 6_555
O2 Sr2 O3 77.84(65) 2_756 7_555
O2 Sr2 O3 70.83(76) 2_756 8_555
O2 Sr2 O4 72.11(82) 2_756 2_766
O2 Sr2 O4 146.3(26) 2_756 4_664
O2 Sr2 O4 98.31(73) 2_756 5_644
O2 Sr2 O2 95.01(63) 3_756 5_654
O2 Sr2 O3 130.6(13) 3_756 1_555
O2 Sr2 O3 121.6(10) 3_756 6_555
O2 Sr2 O3 68.25(80) 3_756 7_555
O2 Sr2 O3 75.8(67) 3_756 8_555
O2 Sr2 O4 72.18(81) 3_756 3_746
O2 Sr2 O4 91.11(66) 3_756 4_664
O2 Sr2 O4 145.5(25) 3_756 5_644
O2 Sr2 O2 73.74(77) 4_654 5_654
O2 Sr2 O3 67.44(79) 4_654 1_555
O2 Sr2 O3 74.02(66) 4_654 6_555
O2 Sr2 O3 88.03(55) 4_654 7_555
O2 Sr2 O3 81.73(59) 4_654 8_555
O2 Sr2 O4 111.05(90) 4_654 3_746
O2 Sr2 O4 74.02(79) 4_654 4_664
O2 Sr2 O3 72.17(68) 5_654 1_555
O2 Sr2 O3 65.19(83) 5_654 6_555
O2 Sr2 O3 78.8(61) 5_654 7_555
O2 Sr2 O3 85.56(55) 5_654 8_555
O2 Sr2 O4 103.4(71) 5_654 2_766
O2 Sr2 O4 73.9(79) 5_654 5_644
O3 Sr2 O3 146.1(16) 1_555 7_555
O3 Sr2 O3 145.8(16) 1_555 8_555
O3 Sr2 O4 130.7(14) 1_555 2_766
O3 Sr2 O4 129.1(13) 1_555 3_746
O3 Sr2 O4 81.81(58) 1_555 4_664
O3 Sr2 O4 77.88(64) 1_555 5_644
O3 Sr2 O3 142.8(15) 6_555 7_555
O3 Sr2 O3 146.1(16) 6_555 8_555
O3 Sr2 O4 122.9(11) 6_555 2_766
O3 Sr2 O4 135.9(16) 6_555 3_746
O3 Sr2 O4 75.3(67) 6_555 4_664
O3 Sr2 O4 83.95(58) 6_555 5_644
O3 Sr2 O4 72.58(67) 7_555 2_766
O3 Sr2 O4 80.81(55) 7_555 3_746
O3 Sr2 O4 68.54(76) 7_555 4_664
O3 Sr2 O4 77.45(62) 7_555 5_644
O3 Sr2 O4 78.85(57) 8_555 2_766
O3 Sr2 O4 75.05(64) 8_555 3_746
O3 Sr2 O4 75.49(64) 8_555 4_664
O3 Sr2 O4 70.98(72) 8_555 5_644
O4 Sr2 O4 65.1(10) 2_766 3_746
O4 Sr2 O4 99.65(69) 2_766 4_664
O4 Sr2 O4 149.8(30) 2_766 5_644
O4 Sr2 O4 148.9(29) 3_746 4_664
O4 Sr2 O4 106.96(84) 3_746 5_644
O4 Sr2 O4 72.12(83) 4_664 5_644
O1 Eu2 O1 55.8(81) 1_555 2_766
O1 Eu2 O1 71.71(50) 1_555 3_746
O1 Eu2 O2 89.99(55) 1_555 2_756
O1 Eu2 O2 78.81(60) 1_555 3_756
O1 Eu2 O2 125.3(11) 1_555 4_654
O1 Eu2 O2 111.36(74) 1_555 5_654
O1 Eu2 O3 63.66(59) 1_555 1_555
O1 Eu2 O3 62.03(62) 1_555 6_555
O1 Eu2 O3 146.4(15) 1_555 7_555
O1 Eu2 O3 150.5(17) 1_555 8_555
O1 Eu2 O4 73.93(60) 1_555 2_766
O1 Eu2 O4 83.29(48) 1_555 3_746
O1 Eu2 O4 119.82(91) 1_555 4_664
O1 Eu2 O4 135.7(15) 1_555 5_644
O1 Eu2 O1 127.36(99) 2_766 3_746
O1 Eu2 O1 68.74(55) 2_766 6_555
O1 Eu2 O2 121.3(10) 2_766 2_756
O1 Eu2 O2 51.2(13) 2_766 3_756
O1 Eu2 O2 135.8(16) 2_766 4_654
O1 Eu2 O2 67.77(79) 2_766 5_654
O1 Eu2 O3 80.49(44) 2_766 1_555
O1 Eu2 O3 70.8(57) 2_766 6_555
O1 Eu2 O3 104.54(51) 2_766 7_555
O1 Eu2 O3 115.22(67) 2_766 8_555
O1 Eu2 O4 54.5(12) 2_766 2_766
O1 Eu2 O4 112.74(78) 2_766 3_746
O1 Eu2 O4 71.89(71) 2_766 4_664
O1 Eu2 O4 140.1(18) 2_766 5_644
O1 Eu2 O1 58.67(74) 3_746 6_555
O1 Eu2 O2 55.3(12) 3_746 2_756
O1 Eu2 O2 124.1(11) 3_746 3_756
O1 Eu2 O2 73.08(70) 3_746 4_654
O1 Eu2 O2 139.7(18) 3_746 5_654
O1 Eu2 O3 74.5(52) 3_746 1_555
O1 Eu2 O3 84.08(41) 3_746 6_555
O1 Eu2 O3 122.02(82) 3_746 7_555
O1 Eu2 O3 111.41(61) 3_746 8_555
O1 Eu2 O4 115.6(84) 3_746 2_766
O1 Eu2 O4 58.2(11) 3_746 3_746
O1 Eu2 O4 144.8(21) 3_746 4_664
O1 Eu2 O4 77.75(63) 3_746 5_644
O1 Eu2 O2 82.03(59) 6_555 2_756
O1 Eu2 O2 87.45(54) 6_555 3_756
O1 Eu2 O2 117.1(87) 6_555 4_654
O1 Eu2 O2 120.76(95) 6_555 5_654
O1 Eu2 O3 62.66(60) 6_555 1_555
O1 Eu2 O3 63.72(59) 6_555 6_555
O1 Eu2 O3 150.9(18) 6_555 7_555
O1 Eu2 O3 150.2(17) 6_555 8_555
O1 Eu2 O4 81.37(49) 6_555 2_766
O1 Eu2 O4 76.48(56) 6_555 3_746
O1 Eu2 O4 130.1(12) 6_555 4_664
O1 Eu2 O4 126.6(11) 6_555 5_644
O2 Eu2 O2 78.83(69) 2_756 3_756
O2 Eu2 O2 102.66(74) 2_756 4_654
O2 Eu2 O3 128.9(13) 2_756 1_555
O2 Eu2 O3 137.2(16) 2_756 6_555
O2 Eu2 O3 77.84(65) 2_756 7_555
O2 Eu2 O3 70.83(76) 2_756 8_555
O2 Eu2 O4 72.11(82) 2_756 2_766
O2 Eu2 O4 146.3(26) 2_756 4_664
O2 Eu2 O4 98.31(73) 2_756 5_644
O2 Eu2 O2 95.01(63) 3_756 5_654
O2 Eu2 O3 130.6(13) 3_756 1_555
O2 Eu2 O3 121.6(10) 3_756 6_555
O2 Eu2 O3 68.25(80) 3_756 7_555
O2 Eu2 O3 75.8(67) 3_756 8_555
O2 Eu2 O4 72.18(81) 3_756 3_746
O2 Eu2 O4 91.11(66) 3_756 4_664
O2 Eu2 O4 145.5(25) 3_756 5_644
O2 Eu2 O2 73.74(77) 4_654 5_654
O2 Eu2 O3 67.44(79) 4_654 1_555
O2 Eu2 O3 74.02(66) 4_654 6_555
O2 Eu2 O3 88.03(55) 4_654 7_555
O2 Eu2 O3 81.73(59) 4_654 8_555
O2 Eu2 O4 111.05(90) 4_654 3_746
O2 Eu2 O4 74.02(79) 4_654 4_664
O2 Eu2 O3 72.17(68) 5_654 1_555
O2 Eu2 O3 65.19(83) 5_654 6_555
O2 Eu2 O3 78.8(61) 5_654 7_555
O2 Eu2 O3 85.56(55) 5_654 8_555
O2 Eu2 O4 103.4(71) 5_654 2_766
O2 Eu2 O4 73.9(79) 5_654 5_644
O3 Eu2 O3 146.1(16) 1_555 7_555
O3 Eu2 O3 145.8(16) 1_555 8_555
O3 Eu2 O4 130.7(14) 1_555 2_766
O3 Eu2 O4 129.1(13) 1_555 3_746
O3 Eu2 O4 81.81(58) 1_555 4_664
O3 Eu2 O4 77.88(64) 1_555 5_644
O3 Eu2 O3 142.8(15) 6_555 7_555
O3 Eu2 O3 146.1(16) 6_555 8_555
O3 Eu2 O4 122.9(11) 6_555 2_766
O3 Eu2 O4 135.9(16) 6_555 3_746
O3 Eu2 O4 75.3(67) 6_555 4_664
O3 Eu2 O4 83.95(58) 6_555 5_644
O3 Eu2 O4 72.58(67) 7_555 2_766
O3 Eu2 O4 80.81(55) 7_555 3_746
O3 Eu2 O4 68.54(76) 7_555 4_664
O3 Eu2 O4 77.45(62) 7_555 5_644
O3 Eu2 O4 78.85(57) 8_555 2_766
O3 Eu2 O4 75.05(64) 8_555 3_746
O3 Eu2 O4 75.49(64) 8_555 4_664
O3 Eu2 O4 70.98(72) 8_555 5_644
O4 Eu2 O4 65.1(10) 2_766 3_746
O4 Eu2 O4 99.65(69) 2_766 4_664
O4 Eu2 O4 149.8(30) 2_766 5_644
O4 Eu2 O4 148.9(29) 3_746 4_664
O4 Eu2 O4 106.96(84) 3_746 5_644
O4 Eu2 O4 72.12(83) 4_664 5_644
O1 Lu2 O1 55.8(81) 1_555 2_766
O1 Lu2 O1 71.71(50) 1_555 3_746
O1 Lu2 O2 89.99(55) 1_555 2_756
O1 Lu2 O2 78.81(60) 1_555 3_756
O1 Lu2 O2 125.3(11) 1_555 4_654
O1 Lu2 O2 111.36(74) 1_555 5_654
O1 Lu2 O3 63.66(59) 1_555 1_555
O1 Lu2 O3 62.03(62) 1_555 6_555
O1 Lu2 O3 146.4(15) 1_555 7_555
O1 Lu2 O3 150.5(17) 1_555 8_555
O1 Lu2 O4 73.93(60) 1_555 2_766
O1 Lu2 O4 83.29(48) 1_555 3_746
O1 Lu2 O4 119.82(91) 1_555 4_664
O1 Lu2 O4 135.7(15) 1_555 5_644
O1 Lu2 O1 127.36(99) 2_766 3_746
O1 Lu2 O1 68.74(55) 2_766 6_555
O1 Lu2 O2 121.3(10) 2_766 2_756
O1 Lu2 O2 51.2(13) 2_766 3_756
O1 Lu2 O2 135.8(16) 2_766 4_654
O1 Lu2 O2 67.77(79) 2_766 5_654
O1 Lu2 O3 80.49(44) 2_766 1_555
O1 Lu2 O3 70.8(57) 2_766 6_555
O1 Lu2 O3 104.54(51) 2_766 7_555
O1 Lu2 O3 115.22(67) 2_766 8_555
O1 Lu2 O4 54.5(12) 2_766 2_766
O1 Lu2 O4 112.74(78) 2_766 3_746
O1 Lu2 O4 71.89(71) 2_766 4_664
O1 Lu2 O4 140.1(18) 2_766 5_644
O1 Lu2 O1 58.67(74) 3_746 6_555
O1 Lu2 O2 55.3(12) 3_746 2_756
O1 Lu2 O2 124.1(11) 3_746 3_756
O1 Lu2 O2 73.08(70) 3_746 4_654
O1 Lu2 O2 139.7(18) 3_746 5_654
O1 Lu2 O3 74.5(52) 3_746 1_555
O1 Lu2 O3 84.08(41) 3_746 6_555
O1 Lu2 O3 122.02(82) 3_746 7_555
O1 Lu2 O3 111.41(61) 3_746 8_555
O1 Lu2 O4 115.6(84) 3_746 2_766
O1 Lu2 O4 58.2(11) 3_746 3_746
O1 Lu2 O4 144.8(21) 3_746 4_664
O1 Lu2 O4 77.75(63) 3_746 5_644
O1 Lu2 O2 82.03(59) 6_555 2_756
O1 Lu2 O2 87.45(54) 6_555 3_756
O1 Lu2 O2 117.1(87) 6_555 4_654
O1 Lu2 O2 120.76(95) 6_555 5_654
O1 Lu2 O3 62.66(60) 6_555 1_555
O1 Lu2 O3 63.72(59) 6_555 6_555
O1 Lu2 O3 150.9(18) 6_555 7_555
O1 Lu2 O3 150.2(17) 6_555 8_555
O1 Lu2 O4 81.37(49) 6_555 2_766
O1 Lu2 O4 76.48(56) 6_555 3_746
O1 Lu2 O4 130.1(12) 6_555 4_664
O1 Lu2 O4 126.6(11) 6_555 5_644
O2 Lu2 O2 78.83(69) 2_756 3_756
O2 Lu2 O2 102.66(74) 2_756 4_654
O2 Lu2 O3 128.9(13) 2_756 1_555
O2 Lu2 O3 137.2(16) 2_756 6_555
O2 Lu2 O3 77.84(65) 2_756 7_555
O2 Lu2 O3 70.83(76) 2_756 8_555
O2 Lu2 O4 72.11(82) 2_756 2_766
O2 Lu2 O4 146.3(26) 2_756 4_664
O2 Lu2 O4 98.31(73) 2_756 5_644
O2 Lu2 O2 95.01(63) 3_756 5_654
O2 Lu2 O3 130.6(13) 3_756 1_555
O2 Lu2 O3 121.6(10) 3_756 6_555
O2 Lu2 O3 68.25(80) 3_756 7_555
O2 Lu2 O3 75.8(67) 3_756 8_555
O2 Lu2 O4 72.18(81) 3_756 3_746
O2 Lu2 O4 91.11(66) 3_756 4_664
O2 Lu2 O4 145.5(25) 3_756 5_644
O2 Lu2 O2 73.74(77) 4_654 5_654
O2 Lu2 O3 67.44(79) 4_654 1_555
O2 Lu2 O3 74.02(66) 4_654 6_555
O2 Lu2 O3 88.03(55) 4_654 7_555
O2 Lu2 O3 81.73(59) 4_654 8_555
O2 Lu2 O4 111.05(90) 4_654 3_746
O2 Lu2 O4 74.02(79) 4_654 4_664
O2 Lu2 O3 72.17(68) 5_654 1_555
O2 Lu2 O3 65.19(83) 5_654 6_555
O2 Lu2 O3 78.8(61) 5_654 7_555
O2 Lu2 O3 85.56(55) 5_654 8_555
O2 Lu2 O4 103.4(71) 5_654 2_766
O2 Lu2 O4 73.9(79) 5_654 5_644
O3 Lu2 O3 146.1(16) 1_555 7_555
O3 Lu2 O3 145.8(16) 1_555 8_555
O3 Lu2 O4 130.7(14) 1_555 2_766
O3 Lu2 O4 129.1(13) 1_555 3_746
O3 Lu2 O4 81.81(58) 1_555 4_664
O3 Lu2 O4 77.88(64) 1_555 5_644
O3 Lu2 O3 142.8(15) 6_555 7_555
O3 Lu2 O3 146.1(16) 6_555 8_555
O3 Lu2 O4 122.9(11) 6_555 2_766
O3 Lu2 O4 135.9(16) 6_555 3_746
O3 Lu2 O4 75.3(67) 6_555 4_664
O3 Lu2 O4 83.95(58) 6_555 5_644
O3 Lu2 O4 72.58(67) 7_555 2_766
O3 Lu2 O4 80.81(55) 7_555 3_746
O3 Lu2 O4 68.54(76) 7_555 4_664
O3 Lu2 O4 77.45(62) 7_555 5_644
O3 Lu2 O4 78.85(57) 8_555 2_766
O3 Lu2 O4 75.05(64) 8_555 3_746
O3 Lu2 O4 75.49(64) 8_555 4_664
O3 Lu2 O4 70.98(72) 8_555 5_644
O4 Lu2 O4 65.1(10) 2_766 3_746
O4 Lu2 O4 99.65(69) 2_766 4_664
O4 Lu2 O4 149.8(30) 2_766 5_644
O4 Lu2 O4 148.9(29) 3_746 4_664
O4 Lu2 O4 106.96(84) 3_746 5_644
O4 Lu2 O4 72.12(83) 4_664 5_644

loop_
_geom_bond_atom_site_label_1
_geom_bond_atom_site_label_2
_geom_bond_distance
_geom_bond_site_symmetry_2
Sr1 O1 2.3830(94) 1_455
Sr1 O1 2.4087(96) 6_455
Sr1 O2 2.937(20) 3_656
Sr1 O2 2.748(20) 7_456
Sr1 O2 2.843(20) 8_456
Sr1 O3 2.773(13) .
Sr1 O3 2.695(17) 2_656
Sr1 O3 2.978(17) 2_666
Sr1 O3 2.488(17) 3_656
Sr1 O3 2.754(13) 6_555
Sr1 O4 2.830(20) .
Sr1 O4 2.594(19) 2_666
Sr1 O4 2.708(19) 3_646
Sr1 O4 2.929(20) 6_555
Eu1 O1 2.3830(94) 1_455
Eu1 O1 2.4087(96) 6_455
Eu1 O2 2.937(20) 3_656
Eu1 O2 2.748(20) 7_456
Eu1 O2 2.843(20) 8_456
Eu1 O3 2.773(13) .
Eu1 O3 2.695(17) 2_656
Eu1 O3 2.978(17) 2_666
Eu1 O3 2.488(17) 3_656
Eu1 O3 2.754(13) 6_555
Eu1 O4 2.830(20) .
Eu1 O4 2.594(19) 2_666
Eu1 O4 2.708(19) 3_646
Eu1 O4 2.929(20) 6_555
Lu1 O1 2.3830(94) 1_455
Lu1 O1 2.4087(96) 6_455
Lu1 O2 2.937(20) 3_656
Lu1 O2 2.748(20) 7_456
Lu1 O2 2.843(20) 8_456
Lu1 O3 2.773(13) .
Lu1 O3 2.695(17) 2_656
Lu1 O3 2.978(17) 2_666
Lu1 O3 2.488(17) 3_656
Lu1 O3 2.754(13) 6_555
Lu1 O4 2.830(20) .
Lu1 O4 2.594(19) 2_666
Lu1 O4 2.708(19) 3_646
Lu1 O4 2.929(20) 6_555
Sr2 O1 2.631(10) .
Sr2 O1 2.933(14) 2_766
Sr2 O1 2.725(14) 3_746
Sr2 O1 2.6043(99) 6_555
Sr2 O2 2.367(19) 2_756
Sr2 O2 2.514(19) 3_756
Sr2 O2 2.513(19) 4_654
Sr2 O2 2.653(19) 5_654
Sr2 O3 2.642(13) .
Sr2 O3 2.663(13) 6_555
Sr2 O3 2.589(12) 7_555
Sr2 O3 2.567(12) 8_555
Sr2 O4 2.775(20) 2_766
Sr2 O4 2.650(20) 3_746
Sr2 O4 2.543(19) 4_664
Sr2 O4 2.406(19) 5_644
Eu2 O1 2.631(10) .
Eu2 O1 2.933(14) 2_766
Eu2 O1 2.725(14) 3_746
Eu2 O1 2.6043(99) 6_555
Eu2 O2 2.367(19) 2_756
Eu2 O2 2.514(19) 3_756
Eu2 O2 2.513(19) 4_654
Eu2 O2 2.653(19) 5_654
Eu2 O3 2.642(13) .
Eu2 O3 2.663(13) 6_555
Eu2 O3 2.589(12) 7_555
Eu2 O3 2.567(12) 8_555
Eu2 O4 2.775(20) 2_766
Eu2 O4 2.650(20) 3_746
Eu2 O4 2.543(19) 4_664
Eu2 O4 2.406(19) 5_644
Lu2 O1 2.631(10) .
Lu2 O1 2.933(14) 2_766
Lu2 O1 2.725(14) 3_746
Lu2 O1 2.6043(99) 6_555
Lu2 O2 2.367(19) 2_756
Lu2 O2 2.514(19) 3_756
Lu2 O2 2.513(19) 4_654
Lu2 O2 2.653(19) 5_654
Lu2 O3 2.642(13) .
Lu2 O3 2.663(13) 6_555
Lu2 O3 2.589(12) 7_555
Lu2 O3 2.567(12) 8_555
Lu2 O4 2.775(20) 2_766
Lu2 O4 2.650(20) 3_746
Lu2 O4 2.543(19) 4_664
Lu2 O4 2.406(19) 5_644
Si O1 1.641(10) .
Si O2 1.605(20) .
Si O3 1.689(14) .
Si O4 1.646(19) .
